data_1510487
loop_
_publ_author_name
'Hoffmann, R.D.'
'Poettgen, R.'
'Adam, M.'
'Galadzhun, Ya.V.'

_publ_section_title
;
 Complex Three-Dimensional (Au3In5) Polyanions in Ln2Au3In5 (Ln = Ce, Pr,
 Nd, Sm)
;
_journal_name_full 'Journal of Solid State Chemistry'
_journal_page_first 425
_journal_page_last 432
_journal_paper_doi 10.1006/jssc.1999.8471
_journal_volume 148
_journal_year 1999
_chemical_formula_sum 'Au3 Ce2 In5'
_chemical_name_systematic 'Ce2 Au3 In5'
_space_group_IT_number 31
_symmetry_space_group_name_Hall 'P 2ac -2'
_symmetry_space_group_name_H-M 'P m n 21'
_cell_angle_alpha 90
_cell_angle_beta 90
_cell_angle_gamma 90
_cell_formula_units_Z 8
_cell_length_a 4.6527
_cell_length_b 53.483
_cell_length_c 7.405
_cell_volume 1842.663
_citation_journal_id_ASTM JSSCBI
_cod_data_source_file gold_584.cif
_cod_data_source_block Au3Ce2In5
_cod_database_code 1510487

loop_
_symmetry_equiv_pos_as_xyz
x,y,z
-x+1/2,-y,z+1/2
-x,y,z
x+1/2,-y,z+1/2

loop_
_atom_site_label
_atom_site_type_symbol
_atom_site_fract_x
_atom_site_fract_y
_atom_site_fract_z
_atom_site_occupancy
_atom_site_U_iso_or_equiv
In8 In 0 0.34894 0.2992 1 0.0
In9 In 0 0.4007 0.7982 1 0.0
In18 In 0 0.84922 0.5793 1 0.0
Au2 Au 0 0.17904 0.1412 1 0.0
Au8 Au 0 0.67868 0.734 1 0.0
In3 In 0 0.07458 0.2517 1 0.0
Au4 Au 0 0.35112 0.6848 1 0.0
In14 In 0 0.67524 0.1202 1 0.0
In13 In 0 0.57443 0.6202 1 0.0
In16 In 0 0.72873 0.6393 1 0.0
Ce5 Ce 0 0.61566 0.9706 1 0.0
Ce4 Ce 0 0.46181 0.9379 1 0.0
Au11 Au 0 0.89903 0.6893 1 0.0
Ce7 Ce 0 0.78788 0.4335 1 0.0
Au9 Au 0 0.76202 0.9382 1 0.0
In10 In 0 0.43593 0.4613 1 0.0
In1 In 0 0.02103 0.1413 1 0.0
Ce6 Ce 0 0.63459 0.4696 1 0.0
Au6 Au 0 0.48762 0.43439 1 0.0
Au12 Au 0 0.98763 0.43804 1 0.0
Ce3 Ce 0 0.28853 0.4342 1 0.0
In4 In 0 0.17539 0.753 1 0.0
In20 In 0 0.93558 0.4087 1 0.0
In6 In 0 0.22884 0.6401 1 0.0
Ce2 Ce 0 0.13424 0.4008 1 0.0
Ce8 Ce 0 0.96172 0.933 1 0.0
In11 In 0 0.52115 0.7285 1 0.0
Au1 Au 0 0.07123 0.64102 1 0.0
In15 In 0 0.72821 0.2316 1 0.0
Au10 Au 0 0.85087 0.1898 1 0.0
Ce1 Ce 0 0.11547 0.9021 1 0.0
Au5 Au 0 0.39911 0.1848 1 0.0
In12 In 0 0.52145 0.1421 1 0.0
In17 In 0 0.8143 0.9107 1 0.0
In5 In 0 0.22834 0.2295 1 0.0
Au3 Au 0 0.26207 0.93397 1 0.0
Au7 Au 0 0.57116 0.2328 1 0.0
In19 In 0 0.90106 0.0773 1 0.0
In7 In 0 0.31428 0.9617 1 0.0
In2 In 0 0.02176 0.7327 1 0.0
